data_7243712
loop_
_publ_author_name
'G\'al, G. Tam\'as'
'May, N\'ora V.'
'Trif, L\'aszl\'o'
'Mih\'aly, Judith'
'Bombicz, Petra'

_publ_section_title
;
 Solvatomorph and polymorph screening of clopamide drug and its copper(ii)
 complex crystals
;
_journal_issue 42
_journal_name_full CrystEngComm
_journal_page_first 7425
_journal_page_last 7441
_journal_paper_doi 10.1039/D1CE00995H
_journal_volume 23
_journal_year 2021
_chemical_formula_moiety 'C14 H20 Cl N3 O3 S'
_chemical_formula_sum 'C14 H20 Cl N3 O3 S'
_chemical_formula_weight 345.84
_chemical_name_common 'Clopamide anhydrate'
_chemical_name_systematic
;
4-chloro-N-(2,6-dimethylpiperidin-1-yl)-3-sulfamoylbenzamide
;
_space_group_crystal_system monoclinic
_space_group_IT_number 14
_space_group_name_Hall '-P 2yn'
_space_group_name_H-M_alt 'P 1 21/n 1'
_atom_sites_solution_hydrogens mixed
_atom_sites_solution_primary direct
_atom_sites_solution_secondary direct
_audit_creation_method SHELXL-2014/7
_audit_update_record
;
2021-07-27 deposited with the CCDC.	2021-08-30 downloaded from the CCDC.
;
_cell_angle_alpha 90
_cell_angle_beta 99.32
_cell_angle_gamma 90
_cell_formula_units_Z 8
_cell_length_a 18.7914(4)
_cell_length_b 9.2921(4)
_cell_length_c 19.0621(4)
_cell_measurement_reflns_used 33523
_cell_measurement_temperature 128(2)
_cell_measurement_theta_max 68.255
_cell_measurement_theta_min 3.065
_cell_volume 3284.52(17)
_computing_cell_refinement 'Crystal Clear (Rigaku/MSC, 2005)'
_computing_data_collection 'Crystal Clear (Rigaku/MSC, 2005)'
_computing_data_reduction 'Crystal Clear (Rigaku/MSC, 2005)'
_computing_molecular_graphics 'MERCURY (Macrae et al., 2006)'
_computing_publication_material
;
MERCURY (Macrae et al., 2006); Platon (Spek,
 2009
;
_computing_structure_refinement 'SHELXL-2014/7 (Sheldrick, 2014)'
_computing_structure_solution 'SHELXS-2014/7 (Sheldrick, 2014)'
_diffrn_ambient_temperature 128(2)
_diffrn_detector_area_resol_mean 10.0000
_diffrn_measured_fraction_theta_full 0.988
_diffrn_measured_fraction_theta_max 0.986
_diffrn_measurement_device_type R-AXIS-RAPID
_diffrn_measurement_method dtprofit.ref
_diffrn_radiation_detector RX
_diffrn_radiation_monochromator Graphite
_diffrn_radiation_type CuK\a
_diffrn_radiation_wavelength 1.54178
_diffrn_reflns_av_R_equivalents 0.0740
_diffrn_reflns_av_unetI/netI 0.0630
_diffrn_reflns_Laue_measured_fraction_full 0.988
_diffrn_reflns_Laue_measured_fraction_max 0.986
_diffrn_reflns_limit_h_max 22
_diffrn_reflns_limit_h_min -22
_diffrn_reflns_limit_k_max 10
_diffrn_reflns_limit_k_min -11
_diffrn_reflns_limit_l_max 22
_diffrn_reflns_limit_l_min -22
_diffrn_reflns_number 42764
_diffrn_reflns_point_group_measured_fraction_full 0.988
_diffrn_reflns_point_group_measured_fraction_max 0.986
_diffrn_reflns_theta_full 67.679
_diffrn_reflns_theta_max 68.225
_diffrn_reflns_theta_min 3.063
_diffrn_source 'NORMAL-focus sealed tube'
_exptl_absorpt_coefficient_mu 3.389
_exptl_absorpt_correction_T_max 0.978
_exptl_absorpt_correction_T_min 0.919
_exptl_absorpt_correction_type numerical
_exptl_absorpt_process_details
;
NUMABS; Higashi, 2002
;
_exptl_crystal_colour Colorless
_exptl_crystal_density_diffrn 1.399
_exptl_crystal_density_method 'Not measured'
_exptl_crystal_description Prism
_exptl_crystal_F_000 1456
_exptl_crystal_size_max 0.5
_exptl_crystal_size_mid 0.1
_exptl_crystal_size_min 0.1
_refine_diff_density_max 0.620
_refine_diff_density_min -0.492
_refine_diff_density_rms 0.114
_refine_ls_extinction_method none
_refine_ls_goodness_of_fit_ref 1.229
_refine_ls_hydrogen_treatment constr
_refine_ls_matrix_type full
_refine_ls_number_parameters 401
_refine_ls_number_reflns 5936
_refine_ls_number_restraints 0
_refine_ls_restrained_S_all 1.229
_refine_ls_R_factor_all 0.1199
_refine_ls_R_factor_gt 0.0998
_refine_ls_shift/su_max 0.000
_refine_ls_shift/su_mean 0.000
_refine_ls_structure_factor_coef Fsqd
_refine_ls_weighting_details 'w=1/[\s^2^(Fo^2^)+(0.0389P)^2^+27.7443P] where P=(Fo^2^+2Fc^2^)/3'
_refine_ls_weighting_scheme calc
_refine_ls_wR_factor_gt 0.2258
_refine_ls_wR_factor_ref 0.2344
_reflns_Friedel_coverage 0.000
_reflns_number_gt 5038
_reflns_number_total 5936
_reflns_threshold_expression 'I > 2\s(I)'
_cod_data_source_file d1ce00995h2.cif
_cod_data_source_block shelx
_cod_depositor_comments 'Adding full bibliography for 7243712--7243721.cif.'
_cod_original_cell_volume 3284.51(17)
_cod_original_sg_symbol_H-M 'P 21/n'
_cod_database_code 7243712
_shelx_shelxl_version_number 2014/7
_shelx_space_group_comment
;
The symmetry employed for this shelxl refinement is uniquely defined
by the following loop, which should always be used as a source of
symmetry information in preference to the above space-group names.
They are only intended as comments.
;
_shelx_estimated_absorpt_t_min 0.282
_shelx_estimated_absorpt_t_max 0.728

loop_
_space_group_symop_operation_xyz
'x, y, z'
'-x+1/2, y+1/2, -z+1/2'
'-x, -y, -z'
'x-1/2, -y-1/2, z-1/2'

loop_
_atom_site_label
_atom_site_type_symbol
_atom_site_fract_x
_atom_site_fract_y
_atom_site_fract_z
_atom_site_U_iso_or_equiv
_atom_site_adp_type
_atom_site_occupancy
_atom_site_site_symmetry_order
_atom_site_calc_flag
_atom_site_refinement_flags_posn
_atom_site_refinement_flags_adp
_atom_site_refinement_flags_occupancy
_atom_site_disorder_assembly
_atom_site_disorder_group
Cl1 Cl 1.02997(9) 0.4007(2) 0.36783(10) 0.0387(5) Uani 1 1 d . . . . .
S1 S 0.88441(9) 0.4486(2) 0.44199(9) 0.0267(4) Uani 1 1 d . . . . .
O1 O 0.8116(3) 0.4463(6) 0.4527(2) 0.0331(12) Uani 1 1 d . . . . .
O2 O 0.9359(3) 0.3673(6) 0.4893(3) 0.0357(13) Uani 1 1 d . . . . .
O3 O 0.7255(3) 0.1687(6) 0.1642(3) 0.0395(13) Uani 1 1 d . . . . .
N1 N 0.9120(3) 0.6115(7) 0.4435(3) 0.0303(14) Uani 1 1 d . . . . .
H1NA H 0.9605 0.6007 0.4521 0.036 Uiso 1 1 d R U . . .
H1NB H 0.8934 0.6687 0.4064 0.036 Uiso 1 1 d R U . . .
N8 N 0.6877(3) 0.3775(7) 0.2085(3) 0.0260(13) Uani 1 1 d . . . . .
H8 H 0.7002 0.4538 0.2349 0.031 Uiso 1 1 d R U . . .
N9 N 0.6152(3) 0.3630(7) 0.1735(3) 0.0263(13) Uani 1 1 d . . . . .
C1 C 0.8159(4) 0.3560(8) 0.3138(3) 0.0233(15) Uani 1 1 d . . . . .
H1 H 0.7738 0.3756 0.3337 0.028 Uiso 1 1 calc R U . . .
C2 C 0.8827(4) 0.3812(8) 0.3538(4) 0.0272(16) Uani 1 1 d . . . . .
C3 C 0.9448(4) 0.3595(8) 0.3227(4) 0.0280(16) Uani 1 1 d . . . . .
C4 C 0.9384(4) 0.3056(8) 0.2543(4) 0.0289(16) Uani 1 1 d . . . . .
H4 H 0.9804 0.2896 0.2336 0.035 Uiso 1 1 calc R U . . .
C5 C 0.8715(4) 0.2751(8) 0.2161(4) 0.0270(16) Uani 1 1 d . . . . .
H5 H 0.8675 0.2350 0.1698 0.032 Uiso 1 1 calc R U . . .
C6 C 0.8092(4) 0.3029(8) 0.2456(3) 0.0267(16) Uani 1 1 d . . . . .
C7 C 0.7370(4) 0.2767(8) 0.2018(4) 0.0261(16) Uani 1 1 d . . . . .
C10 C 0.5969(4) 0.4921(8) 0.1291(4) 0.0275(16) Uani 1 1 d . . . . .
H10 H 0.6048 0.5793 0.1601 0.033 Uiso 1 1 calc R U . . .
C11 C 0.5181(4) 0.4866(9) 0.0950(4) 0.0334(18) Uani 1 1 d . . . . .
H11A H 0.5108 0.4049 0.0613 0.040 Uiso 1 1 calc R U . . .
H11B H 0.5058 0.5762 0.0677 0.040 Uiso 1 1 calc R U . . .
C12 C 0.4676(4) 0.4696(9) 0.1495(4) 0.0368(19) Uani 1 1 d . . . . .
H12A H 0.4697 0.5570 0.1795 0.044 Uiso 1 1 calc R U . . .
H12B H 0.4174 0.4577 0.1248 0.044 Uiso 1 1 calc R U . . .
C13 C 0.4896(4) 0.3393(9) 0.1959(4) 0.0355(18) Uani 1 1 d . . . . .
H13A H 0.4820 0.2507 0.1668 0.043 Uiso 1 1 calc R U . . .
H13B H 0.4591 0.3330 0.2336 0.043 Uiso 1 1 calc R U . . .
C14 C 0.5691(4) 0.3503(9) 0.2300(4) 0.0315(17) Uani 1 1 d . . . . .
H14 H 0.5757 0.4388 0.2602 0.038 Uiso 1 1 calc R U . . .
C15 C 0.5904(4) 0.2198(9) 0.2770(4) 0.040(2) Uani 1 1 d . . . . .
H15A H 0.5828 0.1320 0.2483 0.060 Uiso 1 1 calc R U . . .
H15B H 0.5608 0.2162 0.3148 0.060 Uiso 1 1 calc R U . . .
H15C H 0.6414 0.2271 0.2982 0.060 Uiso 1 1 calc R U . . .
C16 C 0.6451(4) 0.5016(10) 0.0728(4) 0.044(2) Uani 1 1 d . . . . .
H16A H 0.6956 0.5069 0.0957 0.066 Uiso 1 1 calc R U . . .
H16B H 0.6328 0.5879 0.0438 0.066 Uiso 1 1 calc R U . . .
H16C H 0.6381 0.4161 0.0423 0.066 Uiso 1 1 calc R U . . .
Cl2 Cl 0.12767(10) 0.1322(2) -0.02834(9) 0.0360(5) Uani 1 1 d . . . . .
S2 S 0.05133(9) 0.0783(2) 0.11370(8) 0.0238(4) Uani 1 1 d . . . . .
O4 O 0.0374(2) 0.0876(6) 0.1848(2) 0.0299(12) Uani 1 1 d . . . . .
O5 O 0.0026(2) 0.1490(5) 0.0590(2) 0.0286(11) Uani 1 1 d . . . . .
O6 O 0.3321(3) 0.3613(6) 0.2724(3) 0.0353(13) Uani 1 1 d . . . . .
N2 N 0.0553(3) -0.0879(6) 0.0917(3) 0.0267(13) Uani 1 1 d . . . . .
H2NA H 0.0901 -0.1466 0.1153 0.032 Uiso 1 1 d R U . . .
H2NB H 0.0439 -0.1056 0.0442 0.032 Uiso 1 1 d R U . . .
N28 N 0.2862(3) 0.1550(7) 0.3113(3) 0.0264(13) Uani 1 1 d . . . . .
H28 H 0.2584 0.0798 0.2993 0.032 Uiso 1 1 d R U . . .
N29 N 0.3224(3) 0.1687(6) 0.3819(3) 0.0249(13) Uani 1 1 d . . . . .
C21 C 0.1794(3) 0.1766(7) 0.1824(3) 0.0224(15) Uani 1 1 d . . . . .
H21 H 0.1576 0.1615 0.2235 0.027 Uiso 1 1 calc R U . . .
C22 C 0.1399(4) 0.1488(8) 0.1161(4) 0.0259(15) Uani 1 1 d . . . . .
C23 C 0.1723(4) 0.1675(8) 0.0566(3) 0.0265(16) Uani 1 1 d . . . . .
C24 C 0.2428(4) 0.2207(8) 0.0635(4) 0.0281(16) Uani 1 1 d . . . . .
H24 H 0.2642 0.2378 0.0224 0.034 Uiso 1 1 calc R U . . .
C25 C 0.2809(4) 0.2481(8) 0.1298(4) 0.0271(16) Uani 1 1 d . . . . .
H25 H 0.3291 0.2825 0.1346 0.033 Uiso 1 1 calc R U . . .
C26 C 0.2492(4) 0.2256(8) 0.1905(4) 0.0265(16) Uani 1 1 d . . . . .
C27 C 0.2934(3) 0.2551(8) 0.2621(4) 0.0251(15) Uani 1 1 d . . . . .
C30 C 0.3671(4) 0.0365(8) 0.3983(4) 0.0285(16) Uani 1 1 d . . . . .
H30 H 0.3348 -0.0496 0.3916 0.034 Uiso 1 1 calc R U . . .
C31 C 0.4038(4) 0.0425(9) 0.4760(4) 0.0358(18) Uani 1 1 d . . . . .
H31A H 0.4307 -0.0480 0.4881 0.043 Uiso 1 1 calc R U . . .
H31B H 0.4389 0.1227 0.4821 0.043 Uiso 1 1 calc R U . . .
C32 C 0.3504(5) 0.0634(10) 0.5269(4) 0.046(2) Uani 1 1 d . . . . .
H32A H 0.3765 0.0722 0.5762 0.056 Uiso 1 1 calc R U . . .
H32B H 0.3178 -0.0207 0.5247 0.056 Uiso 1 1 calc R U . . .
C33 C 0.3068(4) 0.1991(9) 0.5064(4) 0.0355(18) Uani 1 1 d . . . . .
H33A H 0.3393 0.2836 0.5113 0.043 Uiso 1 1 calc R U . . .
H33B H 0.2710 0.2125 0.5387 0.043 Uiso 1 1 calc R U . . .
C34 C 0.2678(4) 0.1881(9) 0.4296(4) 0.0310(17) Uani 1 1 d . . . . .
H34 H 0.2353 0.1022 0.4253 0.037 Uiso 1 1 calc R U . . .
C35 C 0.2232(4) 0.3208(9) 0.4085(4) 0.042(2) Uani 1 1 d . . . . .
H35A H 0.2550 0.4046 0.4095 0.063 Uiso 1 1 calc R U . . .
H35B H 0.1893 0.3358 0.4418 0.063 Uiso 1 1 calc R U . . .
H35C H 0.1963 0.3083 0.3603 0.063 Uiso 1 1 calc R U . . .
C36 C 0.4227(4) 0.0229(9) 0.3498(4) 0.0367(19) Uani 1 1 d . . . . .
H36A H 0.3985 0.0046 0.3011 0.055 Uiso 1 1 calc R U . . .
H36B H 0.4553 -0.0571 0.3658 0.055 Uiso 1 1 calc R U . . .
H36C H 0.4505 0.1124 0.3510 0.055 Uiso 1 1 calc R U . . .

loop_
_atom_site_aniso_label
_atom_site_aniso_U_11
_atom_site_aniso_U_22
_atom_site_aniso_U_33
_atom_site_aniso_U_23
_atom_site_aniso_U_13
_atom_site_aniso_U_12
Cl1 0.0235(8) 0.0471(13) 0.0430(10) -0.0052(9) -0.0019(7) -0.0006(8)
S1 0.0288(9) 0.0275(11) 0.0222(8) 0.0006(7) -0.0010(6) -0.0024(7)
O1 0.034(3) 0.043(4) 0.024(2) -0.002(2) 0.007(2) -0.003(2)
O2 0.038(3) 0.038(3) 0.028(3) 0.000(2) -0.006(2) -0.006(2)
O3 0.037(3) 0.036(4) 0.045(3) -0.010(3) 0.004(2) -0.003(3)
N1 0.030(3) 0.023(4) 0.033(3) -0.003(3) -0.008(3) 0.003(3)
N8 0.027(3) 0.023(4) 0.026(3) -0.005(3) -0.002(2) 0.000(3)
N9 0.024(3) 0.029(4) 0.025(3) -0.005(3) 0.002(2) -0.008(3)
C1 0.027(3) 0.020(4) 0.024(3) -0.001(3) 0.006(3) -0.002(3)
C2 0.026(3) 0.024(4) 0.029(4) 0.007(3) -0.002(3) 0.001(3)
C3 0.028(4) 0.025(4) 0.031(4) 0.001(3) 0.004(3) 0.002(3)
C4 0.025(3) 0.031(5) 0.032(4) 0.004(3) 0.008(3) 0.003(3)
C5 0.032(4) 0.021(4) 0.027(4) -0.004(3) 0.002(3) 0.004(3)
C6 0.027(4) 0.027(4) 0.024(3) 0.003(3) 0.000(3) -0.002(3)
C7 0.025(3) 0.027(4) 0.025(3) -0.008(3) 0.000(3) -0.004(3)
C10 0.027(4) 0.028(4) 0.027(4) -0.001(3) 0.004(3) 0.001(3)
C11 0.038(4) 0.034(5) 0.027(4) -0.004(3) -0.001(3) -0.002(4)
C12 0.029(4) 0.037(5) 0.043(4) -0.003(4) 0.002(3) -0.003(4)
C13 0.033(4) 0.036(5) 0.039(4) -0.008(4) 0.010(3) -0.011(4)
C14 0.032(4) 0.029(5) 0.034(4) -0.006(3) 0.004(3) -0.006(3)
C15 0.040(4) 0.032(5) 0.047(5) -0.003(4) 0.006(4) 0.002(4)
C16 0.042(5) 0.058(6) 0.035(4) -0.001(4) 0.014(4) -0.001(4)
Cl2 0.0394(10) 0.0439(12) 0.0235(8) -0.0048(8) 0.0013(7) -0.0043(9)
S2 0.0226(8) 0.0238(10) 0.0235(8) -0.0019(7) -0.0005(6) -0.0002(7)
O4 0.029(3) 0.033(3) 0.028(3) -0.003(2) 0.006(2) -0.003(2)
O5 0.026(2) 0.025(3) 0.031(3) -0.002(2) -0.007(2) 0.004(2)
O6 0.038(3) 0.034(3) 0.033(3) -0.007(2) 0.004(2) -0.014(3)
N2 0.029(3) 0.021(3) 0.027(3) 0.003(3) -0.006(2) 0.000(3)
N28 0.026(3) 0.023(4) 0.027(3) -0.005(3) -0.006(2) -0.006(3)
N29 0.023(3) 0.026(4) 0.023(3) -0.005(3) -0.002(2) 0.006(3)
C21 0.024(3) 0.023(4) 0.020(3) 0.002(3) 0.003(3) 0.001(3)
C22 0.028(4) 0.017(4) 0.032(4) 0.003(3) 0.004(3) 0.003(3)
C23 0.031(4) 0.023(4) 0.024(3) -0.002(3) -0.001(3) 0.000(3)
C24 0.038(4) 0.022(4) 0.026(4) 0.001(3) 0.011(3) -0.001(3)
C25 0.029(4) 0.021(4) 0.031(4) 0.002(3) 0.004(3) -0.004(3)
C26 0.032(4) 0.017(4) 0.028(4) 0.002(3) -0.002(3) 0.005(3)
C27 0.024(3) 0.021(4) 0.030(4) -0.004(3) 0.006(3) 0.002(3)
C30 0.030(4) 0.022(4) 0.033(4) -0.002(3) 0.003(3) 0.002(3)
C31 0.031(4) 0.032(5) 0.042(4) 0.006(4) -0.004(3) 0.005(3)
C32 0.054(5) 0.051(6) 0.028(4) 0.005(4) -0.007(4) -0.005(5)
C33 0.043(4) 0.034(5) 0.030(4) -0.008(3) 0.007(3) -0.004(4)
C34 0.031(4) 0.028(5) 0.034(4) -0.006(3) 0.007(3) -0.003(3)
C35 0.040(4) 0.036(5) 0.050(5) -0.012(4) 0.009(4) 0.009(4)
C36 0.033(4) 0.029(5) 0.051(5) -0.001(4) 0.014(4) 0.005(3)

loop_
_atom_type_symbol
_atom_type_description
_atom_type_scat_dispersion_real
_atom_type_scat_dispersion_imag
_atom_type_scat_source
C C 0.0181 0.0091 'International Tables Vol C Tables 4.2.6.8 and 6.1.1.4'
H H 0.0000 0.0000 'International Tables Vol C Tables 4.2.6.8 and 6.1.1.4'
Cl Cl 0.3639 0.7018 'International Tables Vol C Tables 4.2.6.8 and 6.1.1.4'
N N 0.0311 0.0180 'International Tables Vol C Tables 4.2.6.8 and 6.1.1.4'
O O 0.0492 0.0322 'International Tables Vol C Tables 4.2.6.8 and 6.1.1.4'
S S 0.3331 0.5567 'International Tables Vol C Tables 4.2.6.8 and 6.1.1.4'

loop_
_geom_angle_atom_site_label_1
_geom_angle_atom_site_label_2
_geom_angle_atom_site_label_3
_geom_angle
_geom_angle_site_symmetry_1
_geom_angle_site_symmetry_3
_geom_angle_publ_flag
O1 S1 O2 118.2(3) . . ?
O1 S1 N1 109.2(3) . . ?
O2 S1 N1 107.8(3) . . ?
O1 S1 C2 105.1(3) . . ?
O2 S1 C2 108.4(3) . . ?
N1 S1 C2 107.7(3) . . ?
S1 N1 H1NA 102.2 . . ?
S1 N1 H1NB 117.2 . . ?
H1NA N1 H1NB 117.1 . . ?
C7 N8 N9 120.9(6) . . ?
C7 N8 H8 119.5 . . ?
N9 N8 H8 119.5 . . ?
N8 N9 C10 107.9(5) . . ?
N8 N9 C14 107.0(5) . . ?
C10 N9 C14 111.7(6) . . ?
C6 C1 C2 121.3(6) . . ?
C6 C1 H1 119.4 . . ?
C2 C1 H1 119.4 . . ?
C1 C2 C3 119.0(6) . . ?
C1 C2 S1 117.1(5) . . ?
C3 C2 S1 123.8(5) . . ?
C4 C3 C2 119.9(6) . . ?
C4 C3 Cl1 118.7(5) . . ?
C2 C3 Cl1 121.4(5) . . ?
C5 C4 C3 120.3(6) . . ?
C5 C4 H4 119.8 . . ?
C3 C4 H4 119.8 . . ?
C4 C5 C6 120.1(6) . . ?
C4 C5 H5 120.0 . . ?
C6 C5 H5 120.0 . . ?
C1 C6 C5 119.3(6) . . ?
C1 C6 C7 121.5(6) . . ?
C5 C6 C7 119.2(6) . . ?
O3 C7 N8 124.5(6) . . ?
O3 C7 C6 121.1(7) . . ?
N8 C7 C6 114.4(6) . . ?
N9 C10 C16 110.0(6) . . ?
N9 C10 C11 109.8(6) . . ?
C16 C10 C11 110.6(6) . . ?
N9 C10 H10 108.8 . . ?
C16 C10 H10 108.8 . . ?
C11 C10 H10 108.8 . . ?
C10 C11 C12 112.5(6) . . ?
C10 C11 H11A 109.1 . . ?
C12 C11 H11A 109.1 . . ?
C10 C11 H11B 109.1 . . ?
C12 C11 H11B 109.1 . . ?
H11A C11 H11B 107.8 . . ?
C13 C12 C11 109.9(7) . . ?
C13 C12 H12A 109.7 . . ?
C11 C12 H12A 109.7 . . ?
C13 C12 H12B 109.7 . . ?
C11 C12 H12B 109.7 . . ?
H12A C12 H12B 108.2 . . ?
C12 C13 C14 110.3(6) . . ?
C12 C13 H13A 109.6 . . ?
C14 C13 H13A 109.6 . . ?
C12 C13 H13B 109.6 . . ?
C14 C13 H13B 109.6 . . ?
H13A C13 H13B 108.1 . . ?
N9 C14 C15 111.1(6) . . ?
N9 C14 C13 109.9(6) . . ?
C15 C14 C13 109.9(6) . . ?
N9 C14 H14 108.6 . . ?
C15 C14 H14 108.6 . . ?
C13 C14 H14 108.6 . . ?
C14 C15 H15A 109.5 . . ?
C14 C15 H15B 109.5 . . ?
H15A C15 H15B 109.5 . . ?
C14 C15 H15C 109.5 . . ?
H15A C15 H15C 109.5 . . ?
H15B C15 H15C 109.5 . . ?
C10 C16 H16A 109.5 . . ?
C10 C16 H16B 109.5 . . ?
H16A C16 H16B 109.5 . . ?
C10 C16 H16C 109.5 . . ?
H16A C16 H16C 109.5 . . ?
H16B C16 H16C 109.5 . . ?
O4 S2 O5 118.1(3) . . ?
O4 S2 N2 109.3(3) . . ?
O5 S2 N2 107.6(3) . . ?
O4 S2 C22 105.6(3) . . ?
O5 S2 C22 109.6(3) . . ?
N2 S2 C22 106.1(3) . . ?
S2 N2 H2NA 120.4 . . ?
S2 N2 H2NB 114.8 . . ?
H2NA N2 H2NB 114.7 . . ?
C27 N28 N29 121.1(6) . . ?
C27 N28 H28 119.5 . . ?
N29 N28 H28 119.5 . . ?
N28 N29 C34 108.7(5) . . ?
N28 N29 C30 107.0(5) . . ?
C34 N29 C30 113.1(6) . . ?
C26 C21 C22 121.7(6) . . ?
C26 C21 H21 119.2 . . ?
C22 C21 H21 119.2 . . ?
C23 C22 C21 119.0(6) . . ?
C23 C22 S2 124.0(5) . . ?
C21 C22 S2 116.9(5) . . ?
C22 C23 C24 120.2(6) . . ?
C22 C23 Cl2 122.2(5) . . ?
C24 C23 Cl2 117.6(5) . . ?
C25 C24 C23 119.8(6) . . ?
C25 C24 H24 120.1 . . ?
C23 C24 H24 120.1 . . ?
C24 C25 C26 120.3(6) . . ?
C24 C25 H25 119.8 . . ?
C26 C25 H25 119.8 . . ?
C21 C26 C25 118.9(6) . . ?
C21 C26 C27 122.7(6) . . ?
C25 C26 C27 118.4(6) . . ?
O6 C27 N28 124.8(6) . . ?
O6 C27 C26 121.4(6) . . ?
N28 C27 C26 113.8(6) . . ?
N29 C30 C36 111.3(6) . . ?
N29 C30 C31 108.8(6) . . ?
C36 C30 C31 110.4(6) . . ?
N29 C30 H30 108.8 . . ?
C36 C30 H30 108.8 . . ?
C31 C30 H30 108.8 . . ?
C32 C31 C30 112.6(6) . . ?
C32 C31 H31A 109.1 . . ?
C30 C31 H31A 109.1 . . ?
C32 C31 H31B 109.1 . . ?
C30 C31 H31B 109.1 . . ?
H31A C31 H31B 107.8 . . ?
C31 C32 C33 109.0(7) . . ?
C31 C32 H32A 109.9 . . ?
C33 C32 H32A 109.9 . . ?
C31 C32 H32B 109.9 . . ?
C33 C32 H32B 109.9 . . ?
H32A C32 H32B 108.3 . . ?
C32 C33 C34 110.2(6) . . ?
C32 C33 H33A 109.6 . . ?
C34 C33 H33A 109.6 . . ?
C32 C33 H33B 109.6 . . ?
C34 C33 H33B 109.6 . . ?
H33A C33 H33B 108.1 . . ?
N29 C34 C35 110.1(6) . . ?
N29 C34 C33 108.8(6) . . ?
C35 C34 C33 111.1(6) . . ?
N29 C34 H34 108.9 . . ?
C35 C34 H34 108.9 . . ?
C33 C34 H34 108.9 . . ?
C34 C35 H35A 109.5 . . ?
C34 C35 H35B 109.5 . . ?
H35A C35 H35B 109.5 . . ?
C34 C35 H35C 109.5 . . ?
H35A C35 H35C 109.5 . . ?
H35B C35 H35C 109.5 . . ?
C30 C36 H36A 109.5 . . ?
C30 C36 H36B 109.5 . . ?
H36A C36 H36B 109.5 . . ?
C30 C36 H36C 109.5 . . ?
H36A C36 H36C 109.5 . . ?
H36B C36 H36C 109.5 . . ?

loop_
_geom_bond_atom_site_label_1
_geom_bond_atom_site_label_2
_geom_bond_distance
_geom_bond_site_symmetry_2
_geom_bond_publ_flag
Cl1 C3 1.733(7) . ?
S1 O1 1.416(5) . ?
S1 O2 1.427(5) . ?
S1 N1 1.599(6) . ?
S1 C2 1.790(7) . ?
O3 C7 1.232(8) . ?
N1 H1NA 0.9066 . ?
N1 H1NB 0.9072 . ?
N8 C7 1.339(9) . ?
N8 N9 1.423(7) . ?
N8 H8 0.8799 . ?
N9 C10 1.475(9) . ?
N9 C14 1.492(9) . ?
C1 C6 1.377(9) . ?
C1 C2 1.378(9) . ?
C1 H1 0.9500 . ?
C2 C3 1.406(10) . ?
C3 C4 1.383(10) . ?
C4 C5 1.377(9) . ?
C4 H4 0.9500 . ?
C5 C6 1.402(9) . ?
C5 H5 0.9500 . ?
C6 C7 1.493(9) . ?
C10 C16 1.516(10) . ?
C10 C11 1.518(9) . ?
C10 H10 1.0000 . ?
C11 C12 1.525(10) . ?
C11 H11A 0.9900 . ?
C11 H11B 0.9900 . ?
C12 C13 1.517(11) . ?
C12 H12A 0.9900 . ?
C12 H12B 0.9900 . ?
C13 C14 1.534(10) . ?
C13 H13A 0.9900 . ?
C13 H13B 0.9900 . ?
C14 C15 1.523(11) . ?
C14 H14 1.0000 . ?
C15 H15A 0.9800 . ?
C15 H15B 0.9800 . ?
C15 H15C 0.9800 . ?
C16 H16A 0.9800 . ?
C16 H16B 0.9800 . ?
C16 H16C 0.9800 . ?
Cl2 C23 1.730(7) . ?
S2 O4 1.425(5) . ?
S2 O5 1.431(5) . ?
S2 N2 1.605(6) . ?
S2 C22 1.782(7) . ?
O6 C27 1.222(8) . ?
N2 H2NA 0.9124 . ?
N2 H2NB 0.9120 . ?
N28 C27 1.344(9) . ?
N28 N29 1.412(7) . ?
N28 H28 0.8801 . ?
N29 C34 1.488(9) . ?
N29 C30 1.493(9) . ?
C21 C26 1.374(9) . ?
C21 C22 1.383(9) . ?
C21 H21 0.9500 . ?
C22 C23 1.382(10) . ?
C23 C24 1.400(10) . ?
C24 C25 1.372(9) . ?
C24 H24 0.9500 . ?
C25 C26 1.400(9) . ?
C25 H25 0.9500 . ?
C26 C27 1.503(9) . ?
C30 C36 1.508(10) . ?
C30 C31 1.531(10) . ?
C30 H30 1.0000 . ?
C31 C32 1.517(11) . ?
C31 H31A 0.9900 . ?
C31 H31B 0.9900 . ?
C32 C33 1.520(12) . ?
C32 H32A 0.9900 . ?
C32 H32B 0.9900 . ?
C33 C34 1.529(10) . ?
C33 H33A 0.9900 . ?
C33 H33B 0.9900 . ?
C34 C35 1.509(11) . ?
C34 H34 1.0000 . ?
C35 H35A 0.9800 . ?
C35 H35B 0.9800 . ?
C35 H35C 0.9800 . ?
C36 H36A 0.9800 . ?
C36 H36B 0.9800 . ?
C36 H36C 0.9800 . ?

loop_
_geom_torsion_atom_site_label_1
_geom_torsion_atom_site_label_2
_geom_torsion_atom_site_label_3
_geom_torsion_atom_site_label_4
_geom_torsion
_geom_torsion_site_symmetry_1
_geom_torsion_site_symmetry_2
_geom_torsion_site_symmetry_3
_geom_torsion_site_symmetry_4
_geom_torsion_publ_flag
C7 N8 N9 C10 -124.0(7) . . . . ?
C7 N8 N9 C14 115.7(7) . . . . ?
C6 C1 C2 C3 3.5(11) . . . . ?
C6 C1 C2 S1 -179.4(6) . . . . ?
O1 S1 C2 C1 6.0(7) . . . . ?
O2 S1 C2 C1 133.2(6) . . . . ?
N1 S1 C2 C1 -110.4(6) . . . . ?
O1 S1 C2 C3 -177.0(6) . . . . ?
O2 S1 C2 C3 -49.8(7) . . . . ?
N1 S1 C2 C3 66.6(7) . . . . ?
C1 C2 C3 C4 -3.7(11) . . . . ?
S1 C2 C3 C4 179.3(6) . . . . ?
C1 C2 C3 Cl1 175.6(6) . . . . ?
S1 C2 C3 Cl1 -1.3(10) . . . . ?
C2 C3 C4 C5 0.9(11) . . . . ?
Cl1 C3 C4 C5 -178.4(6) . . . . ?
C3 C4 C5 C6 2.1(11) . . . . ?
C2 C1 C6 C5 -0.5(11) . . . . ?
C2 C1 C6 C7 -179.4(7) . . . . ?
C4 C5 C6 C1 -2.4(11) . . . . ?
C4 C5 C6 C7 176.6(7) . . . . ?
N9 N8 C7 O3 2.6(11) . . . . ?
N9 N8 C7 C6 -176.1(6) . . . . ?
C1 C6 C7 O3 -139.1(8) . . . . ?
C5 C6 C7 O3 42.0(11) . . . . ?
C1 C6 C7 N8 39.7(10) . . . . ?
C5 C6 C7 N8 -139.2(7) . . . . ?
N8 N9 C10 C16 62.3(7) . . . . ?
C14 N9 C10 C16 179.6(6) . . . . ?
N8 N9 C10 C11 -175.7(5) . . . . ?
C14 N9 C10 C11 -58.4(7) . . . . ?
N9 C10 C11 C12 55.6(8) . . . . ?
C16 C10 C11 C12 177.2(7) . . . . ?
C10 C11 C12 C13 -54.3(9) . . . . ?
C11 C12 C13 C14 54.8(8) . . . . ?
N8 N9 C14 C15 -60.0(7) . . . . ?
C10 N9 C14 C15 -177.9(6) . . . . ?
N8 N9 C14 C13 178.1(6) . . . . ?
C10 N9 C14 C13 60.3(8) . . . . ?
C12 C13 C14 N9 -58.0(8) . . . . ?
C12 C13 C14 C15 179.4(6) . . . . ?
C27 N28 N29 C34 114.4(7) . . . . ?
C27 N28 N29 C30 -123.1(7) . . . . ?
C26 C21 C22 C23 1.6(11) . . . . ?
C26 C21 C22 S2 177.4(6) . . . . ?
O4 S2 C22 C23 -175.7(6) . . . . ?
O5 S2 C22 C23 -47.5(7) . . . . ?
N2 S2 C22 C23 68.4(7) . . . . ?
O4 S2 C22 C21 8.8(7) . . . . ?
O5 S2 C22 C21 136.9(5) . . . . ?
N2 S2 C22 C21 -107.1(6) . . . . ?
C21 C22 C23 C24 -3.1(11) . . . . ?
S2 C22 C23 C24 -178.6(6) . . . . ?
C21 C22 C23 Cl2 178.8(6) . . . . ?
S2 C22 C23 Cl2 3.3(10) . . . . ?
C22 C23 C24 C25 3.0(11) . . . . ?
Cl2 C23 C24 C25 -178.9(6) . . . . ?
C23 C24 C25 C26 -1.2(11) . . . . ?
C22 C21 C26 C25 0.2(11) . . . . ?
C22 C21 C26 C27 -179.4(7) . . . . ?
C24 C25 C26 C21 -0.4(11) . . . . ?
C24 C25 C26 C27 179.2(7) . . . . ?
N29 N28 C27 O6 2.2(10) . . . . ?
N29 N28 C27 C26 -178.1(6) . . . . ?
C21 C26 C27 O6 -138.3(7) . . . . ?
C25 C26 C27 O6 42.1(10) . . . . ?
C21 C26 C27 N28 42.1(9) . . . . ?
C25 C26 C27 N28 -137.5(7) . . . . ?
N28 N29 C30 C36 61.6(7) . . . . ?
C34 N29 C30 C36 -178.7(6) . . . . ?
N28 N29 C30 C31 -176.5(6) . . . . ?
C34 N29 C30 C31 -56.8(7) . . . . ?
N29 C30 C31 C32 54.8(9) . . . . ?
C36 C30 C31 C32 177.2(7) . . . . ?
C30 C31 C32 C33 -56.4(9) . . . . ?
C31 C32 C33 C34 58.1(9) . . . . ?
N28 N29 C34 C35 -59.4(7) . . . . ?
C30 N29 C34 C35 -178.2(6) . . . . ?
N28 N29 C34 C33 178.6(6) . . . . ?
C30 N29 C34 C33 59.9(8) . . . . ?
C32 C33 C34 N29 -59.6(8) . . . . ?
C32 C33 C34 C35 179.1(7) . . . . ?
